data_7228932
loop_
_publ_author_name
'Topi\'c, Filip'
'Puttreddy, Rakesh'
'Rautiainen, J. Mikko'
'Tuononen, Heikki M.'
'Rissanen, Kari'

_publ_section_title
;
 Tridentate C--I&#x22EF;O&#x2212;--N+ halogen bonds
;
_journal_name_full CrystEngComm
_journal_paper_doi 10.1039/C7CE01381G
_journal_year 2017
_chemical_formula_moiety '2(C2 F4 I2), C7 H9 N O'
_chemical_formula_sum 'C11 H9 F8 I4 N O'
_chemical_formula_weight 830.79
_space_group_crystal_system monoclinic
_space_group_IT_number 14
_space_group_name_Hall '-P 2ybc'
_space_group_name_H-M_alt 'P 1 21/c 1'
_symmetry_space_group_name_Hall '-P 2ybc'
_symmetry_space_group_name_H-M 'P 1 21/c 1'
_atom_sites_solution_hydrogens geom
_atom_sites_solution_primary iterative
_atom_sites_solution_secondary difmap
_audit_creation_method SHELXL-2016/6
_audit_update_record
;
2017-06-22 deposited with the CCDC.
2017-08-17 downloaded from the CCDC.
;
_cell_angle_alpha 90
_cell_angle_beta 90.345(5)
_cell_angle_gamma 90
_cell_formula_units_Z 8
_cell_length_a 15.8260(10)
_cell_length_b 19.3955(8)
_cell_length_c 13.3936(6)
_cell_measurement_reflns_used 10523
_cell_measurement_temperature 123.0(1)
_cell_measurement_theta_max 28.8180
_cell_measurement_theta_min 3.4590
_cell_volume 4111.1(4)
_computing_cell_refinement 'CrysAlisPro 1.171.38.46 (Rigaku OD, 2015)'
_computing_data_collection 'CrysAlisPro 1.171.38.46 (Rigaku OD, 2015)'
_computing_data_reduction 'CrysAlisPro 1.171.38.46 (Rigaku OD, 2015)'
_computing_publication_material 'OLEX2 (Dolomanov et al., 2009) & WinGX publication routines (Farrugia, 2012)'
_computing_structure_refinement 'SHELXL-2016/6 (Sheldrick, 2015)'
_computing_structure_solution 'Superflip (Palatinus & Chapuis, 2007)'
_diffrn_ambient_temperature 123.0(1)
_diffrn_detector 'CCD plate'
_diffrn_detector_area_resol_mean 16.0107
_diffrn_detector_type Eos
_diffrn_measured_fraction_theta_full 0.998
_diffrn_measured_fraction_theta_max 0.923
_diffrn_measurement_device 'four-circle diffractometer'
_diffrn_measurement_device_type 'SuperNova, Single source at offset, Eos'
_diffrn_measurement_method '\w scans'
_diffrn_radiation_monochromator mirror
_diffrn_radiation_probe x-ray
_diffrn_radiation_type MoK\a
_diffrn_radiation_wavelength 0.71073
_diffrn_reflns_av_R_equivalents 0.0460
_diffrn_reflns_av_unetI/netI 0.0462
_diffrn_reflns_Laue_measured_fraction_full 0.998
_diffrn_reflns_Laue_measured_fraction_max 0.923
_diffrn_reflns_limit_h_max 20
_diffrn_reflns_limit_h_min -20
_diffrn_reflns_limit_k_max 26
_diffrn_reflns_limit_k_min -23
_diffrn_reflns_limit_l_max 16
_diffrn_reflns_limit_l_min -18
_diffrn_reflns_number 26758
_diffrn_reflns_point_group_measured_fraction_full 0.998
_diffrn_reflns_point_group_measured_fraction_max 0.923
_diffrn_reflns_theta_full 25.250
_diffrn_reflns_theta_max 28.946
_diffrn_reflns_theta_min 2.998
_diffrn_source 'micro-focus sealed X-ray tube'
_diffrn_source_type 'SuperNova (Mo) X-ray Source'
_exptl_absorpt_coefficient_mu 6.108
_exptl_absorpt_correction_T_max 0.773
_exptl_absorpt_correction_T_min 0.326
_exptl_absorpt_correction_type gaussian
_exptl_absorpt_process_details
;
CrysAlisPro 1.171.38.46 (Rigaku Oxford Diffraction, 2015)
Numerical absorption correction based on gaussian integration over
 a multifaceted crystal model.
Empirical absorption correction using spherical harmonics,
 implemented in SCALE3 ABSPACK scaling algorithm.
;
_exptl_crystal_colour colourless
_exptl_crystal_density_diffrn 2.685
_exptl_crystal_density_method 'not measured'
_exptl_crystal_description prism
_exptl_crystal_F_000 2992
_exptl_crystal_size_max 0.272
_exptl_crystal_size_mid 0.157
_exptl_crystal_size_min 0.133
_refine_diff_density_max 0.952
_refine_diff_density_min -1.499
_refine_diff_density_rms 0.177
_refine_ls_extinction_method none
_refine_ls_goodness_of_fit_ref 1.085
_refine_ls_hydrogen_treatment constr
_refine_ls_matrix_type full
_refine_ls_number_parameters 657
_refine_ls_number_reflns 9592
_refine_ls_number_restraints 2355
_refine_ls_restrained_S_all 1.047
_refine_ls_R_factor_all 0.0478
_refine_ls_R_factor_gt 0.0394
_refine_ls_shift/su_max 0.001
_refine_ls_shift/su_mean 0.000
_refine_ls_structure_factor_coef Fsqd
_refine_ls_weighting_details 'w=1/[\s^2^(Fo^2^)+(0.0450P)^2^+10.0041P] where P=(Fo^2^+2Fc^2^)/3'
_refine_ls_weighting_scheme calc
_refine_ls_wR_factor_gt 0.0925
_refine_ls_wR_factor_ref 0.1025
_reflns_Friedel_coverage 0.000
_reflns_number_gt 8589
_reflns_number_total 9592
_reflns_threshold_expression 'I > 2\s(I)'
_cod_data_source_file c7ce01381g2.cif
_cod_data_source_block 4_DI2
_cod_database_code 7228932
_shelx_shelxl_version_number 2016/6
_shelx_space_group_comment
;
The symmetry employed for this shelxl refinement is uniquely defined
by the following loop, which should always be used as a source of
symmetry information in preference to the above space-group names.
They are only intended as comments.
;
_shelx_estimated_absorpt_t_min 0.286
_shelx_estimated_absorpt_t_max 0.496

loop_
_space_group_symop_operation_xyz
'x, y, z'
'-x, y+1/2, -z+1/2'
'-x, -y, -z'
'x, -y-1/2, z-1/2'

loop_
_atom_site_label
_atom_site_type_symbol
_atom_site_fract_x
_atom_site_fract_y
_atom_site_fract_z
_atom_site_U_iso_or_equiv
_atom_site_adp_type
_atom_site_occupancy
_atom_site_site_symmetry_order
_atom_site_calc_flag
_atom_site_refinement_flags_posn
_atom_site_refinement_flags_adp
_atom_site_refinement_flags_occupancy
_atom_site_disorder_assembly
_atom_site_disorder_group
C3A C 0.3729(5) 0.4068(4) 0.9447(6) 0.0314(17) Uani 1 1 d . . . . .
H3A H 0.367327 0.414576 0.874951 0.038 Uiso 1 1 calc R U . . .
C4A C 0.3803(5) 0.4631(4) 1.0087(6) 0.0292(16) Uani 1 1 d . . . . .
C5A C 0.3906(5) 0.4508(4) 1.1125(6) 0.0310(18) Uani 1 1 d . . . . .
C6A C 0.3900(5) 0.3835(4) 1.1447(6) 0.0282(16) Uani 1 1 d . . . . .
H6A H 0.394399 0.373998 1.214117 0.034 Uiso 1 1 calc R U . . .
C7A C 0.3832(6) 0.3297(4) 1.0782(6) 0.0314(18) Uani 1 1 d . . . . .
H7A H 0.385577 0.283622 1.101933 0.038 Uiso 1 1 calc R U . . .
C8A C 0.3795(6) 0.5346(4) 0.9667(7) 0.039(2) Uani 1 1 d . . . . .
H8A1 H 0.372162 0.532453 0.894091 0.058 Uiso 1 1 calc R U . . .
H8A2 H 0.433137 0.557518 0.982663 0.058 Uiso 1 1 calc R U . . .
H8A3 H 0.332790 0.560707 0.995979 0.058 Uiso 1 1 calc R U . . .
C9A C 0.4011(6) 0.5104(4) 1.1829(7) 0.043(2) Uani 1 1 d . . . . .
H9A1 H 0.395152 0.494165 1.251784 0.064 Uiso 1 1 calc R U . . .
H9A2 H 0.357680 0.545144 1.168654 0.064 Uiso 1 1 calc R U . . .
H9A3 H 0.457177 0.530790 1.174171 0.064 Uiso 1 1 calc R U . . .
N2A N 0.3733(4) 0.3417(3) 0.9796(5) 0.0241(12) Uani 1 1 d . . . . .
O1A O 0.3712(4) 0.2894(2) 0.9150(4) 0.0281(11) Uani 1 1 d . . . . .
C3B C 0.8666(6) 0.1527(4) 0.2405(7) 0.038(2) Uani 1 1 d . . . . .
H3B H 0.879006 0.192440 0.201806 0.045 Uiso 1 1 calc R U . . .
C4B C 0.8578(6) 0.0882(4) 0.1928(7) 0.042(2) Uani 1 1 d . . . . .
C5B C 0.8372(6) 0.0306(5) 0.2523(8) 0.045(2) Uani 1 1 d . . . . .
C6B C 0.8303(6) 0.0395(5) 0.3536(9) 0.049(3) Uani 1 1 d . . . . .
H6B H 0.817597 0.001217 0.395064 0.059 Uiso 1 1 calc R U . . .
C7B C 0.8416(6) 0.1030(5) 0.3949(8) 0.046(2) Uani 1 1 d . . . . .
H7B H 0.837936 0.107985 0.465287 0.056 Uiso 1 1 calc R U . . .
C8B C 0.8680(10) 0.0844(5) 0.0829(8) 0.068(4) Uani 1 1 d . . . . .
H8B1 H 0.912628 0.051323 0.066771 0.102 Uiso 1 1 calc R U . . .
H8B2 H 0.883253 0.130007 0.057149 0.102 Uiso 1 1 calc R U . . .
H8B3 H 0.814680 0.069445 0.052171 0.102 Uiso 1 1 calc R U . . .
C9B C 0.8253(8) -0.0389(5) 0.2017(10) 0.063(3) Uani 1 1 d . . . . .
H9B1 H 0.879943 -0.055801 0.177975 0.094 Uiso 1 1 calc R U . . .
H9B2 H 0.786396 -0.033881 0.144887 0.094 Uiso 1 1 calc R U . . .
H9B3 H 0.801740 -0.071852 0.249516 0.094 Uiso 1 1 calc R U . . .
N2B N 0.8579(4) 0.1585(3) 0.3389(6) 0.0330(15) Uani 1 1 d . . . . .
O1B O 0.8655(4) 0.2200(3) 0.3825(4) 0.0346(13) Uani 1 1 d . . . . .
C1S C 0.6206(5) 0.2945(5) 0.6924(7) 0.032(2) Uani 0.53(3) 1 d D U P A 1
C2S C 0.6160(5) 0.2451(5) 0.6069(7) 0.029(2) Uani 0.53(3) 1 d D U P A 1
F1S F 0.6267(10) 0.3595(5) 0.6560(11) 0.043(3) Uani 0.53(3) 1 d D U P A 1
F2S F 0.6912(5) 0.2820(10) 0.7466(8) 0.043(3) Uani 0.53(3) 1 d D U P A 1
F3S F 0.5471(6) 0.2605(9) 0.5502(9) 0.038(3) Uani 0.53(3) 1 d D U P A 1
F4S F 0.6050(10) 0.1806(5) 0.6435(12) 0.043(3) Uani 0.53(3) 1 d D U P A 1
I1S I 0.51206(3) 0.28689(2) 0.78911(4) 0.02737(11) Uani 1 1 d D . . . .
I2S I 0.72594(3) 0.24444(3) 0.51266(4) 0.03204(12) Uani 1 1 d D . . . .
C1S' C 0.6257(5) 0.2844(6) 0.7006(7) 0.033(3) Uani 0.47(3) 1 d D U P A 2
C2S' C 0.6129(5) 0.2507(6) 0.6012(7) 0.031(3) Uani 0.47(3) 1 d D U P A 2
F1S' F 0.6546(10) 0.3493(7) 0.6869(13) 0.044(3) Uani 0.47(3) 1 d D U P A 2
F2S' F 0.6864(7) 0.2487(12) 0.7501(10) 0.048(3) Uani 0.47(3) 1 d D U P A 2
F3S' F 0.5530(7) 0.2862(10) 0.5500(11) 0.047(4) Uani 0.47(3) 1 d D U P A 2
F4S' F 0.5834(10) 0.1859(7) 0.6165(12) 0.038(3) Uani 0.47(3) 1 d D U P A 2
C1T C 0.1270(5) 0.2851(4) 0.6753(5) 0.043(2) Uani 0.689(9) 1 d D U P B 1
C2T C 0.1238(4) 0.2294(4) 0.5983(5) 0.038(2) Uani 0.689(9) 1 d D U P B 1
F1T F 0.0556(4) 0.2797(5) 0.7307(6) 0.049(2) Uani 0.689(9) 1 d D U P B 1
F2T F 0.1263(6) 0.3460(3) 0.6253(7) 0.059(2) Uani 0.689(9) 1 d D U P B 1
F3T F 0.1270(6) 0.1679(3) 0.6466(7) 0.053(2) Uani 0.689(9) 1 d D U P B 1
F4T F 0.1942(4) 0.2342(4) 0.5427(5) 0.0365(19) Uani 0.689(9) 1 d D U P B 1
I1T I 0.2362(2) 0.2816(2) 0.7733(3) 0.0327(5) Uani 0.689(9) 1 d D U P B 1
I2T I 0.01254(19) 0.23329(15) 0.5027(2) 0.0296(4) Uani 0.689(9) 1 d D U P B 1
C1T' C 0.1513(7) 0.2297(6) 0.6529(9) 0.045(3) Uani 0.311(9) 1 d D U P B 2
C2T' C 0.0901(7) 0.2838(6) 0.6178(9) 0.044(3) Uani 0.311(9) 1 d D U P B 2
F1T' F 0.1928(11) 0.2080(10) 0.5707(10) 0.052(4) Uani 0.311(9) 1 d D U P B 2
F2T' F 0.1036(11) 0.1782(7) 0.6915(13) 0.050(4) Uani 0.311(9) 1 d D U P B 2
F3T' F 0.1368(11) 0.3344(8) 0.5759(13) 0.055(4) Uani 0.311(9) 1 d D U P B 2
F4T' F 0.0516(10) 0.3083(10) 0.7004(11) 0.057(4) Uani 0.311(9) 1 d D U P B 2
I1T' I 0.2414(6) 0.2656(5) 0.7624(7) 0.0406(14) Uani 0.311(9) 1 d D U P B 2
I2T' I -0.0029(5) 0.2434(4) 0.5147(6) 0.0410(13) Uani 0.311(9) 1 d D U P B 2
C1U C 0.3419(4) 0.0425(3) 1.0251(4) 0.0288(15) Uani 1 1 d D . . . .
C2U C 0.3979(4) 0.0242(3) 1.1119(4) 0.0296(15) Uani 1 1 d D . . . .
F1U F 0.2607(3) 0.0304(2) 1.0502(4) 0.0389(11) Uani 1 1 d D . . . .
F2U F 0.3584(3) 0.0009(2) 0.9466(3) 0.0368(11) Uani 1 1 d D . . . .
F3U F 0.3738(3) 0.0605(2) 1.1928(3) 0.0409(12) Uani 1 1 d D . . . .
F4U F 0.4785(3) 0.0423(2) 1.0926(4) 0.0389(11) Uani 1 1 d D . . . .
I1U I 0.35454(3) 0.14840(2) 0.97901(4) 0.03063(12) Uani 1 1 d D . . . .
I2U I 0.39575(5) -0.08397(3) 1.14752(5) 0.04487(16) Uani 1 1 d D . . . .
C1V C 0.8494(6) 0.4463(4) 0.2177(7) 0.047(3) Uani 0.500(10) 1 d D U P C 1
C2V C 0.9342(6) 0.4745(4) 0.1915(8) 0.049(3) Uani 0.500(10) 1 d D U P C 1
F1V F 0.8026(9) 0.4417(7) 0.1327(9) 0.057(4) Uani 0.500(10) 1 d D U P C 1
F2V F 0.8111(9) 0.4922(6) 0.2784(10) 0.060(4) Uani 0.500(10) 1 d D U P C 1
F3V F 0.9752(9) 0.4276(6) 0.1348(11) 0.057(4) Uani 0.500(10) 1 d D U P C 1
F4V F 0.9788(9) 0.4836(7) 0.2774(9) 0.063(4) Uani 0.500(10) 1 d D U P C 1
I1V I 0.8567(3) 0.34697(18) 0.2886(3) 0.0372(6) Uani 0.500(10) 1 d D U P C 1
I2V I 0.9283(4) 0.5705(3) 0.1113(6) 0.0410(8) Uani 0.500(10) 1 d D U P C 1
C1V' C 0.9267(6) 0.4478(4) 0.2334(7) 0.048(3) Uani 0.500(10) 1 d D U P C 2
C2V' C 0.8587(6) 0.4854(4) 0.1773(7) 0.046(3) Uani 0.500(10) 1 d D U P C 2
F1V' F 0.9536(9) 0.4905(6) 0.3076(9) 0.060(4) Uani 0.500(10) 1 d D U P C 2
F2V' F 0.9907(7) 0.4372(7) 0.1683(10) 0.049(3) Uani 0.500(10) 1 d D U P C 2
F3V' F 0.7988(8) 0.5031(7) 0.2444(9) 0.054(3) Uani 0.500(10) 1 d D U P C 2
F4V' F 0.8233(10) 0.4413(7) 0.1106(10) 0.062(4) Uani 0.500(10) 1 d D U P C 2
I1V' I 0.8856(4) 0.35107(17) 0.2953(3) 0.0431(7) Uani 0.500(10) 1 d D U P C 2
I2V' I 0.9073(4) 0.5742(3) 0.1000(5) 0.0451(10) Uani 0.500(10) 1 d D U P C 2

loop_
_atom_site_aniso_label
_atom_site_aniso_U_11
_atom_site_aniso_U_22
_atom_site_aniso_U_33
_atom_site_aniso_U_23
_atom_site_aniso_U_13
_atom_site_aniso_U_12
C3A 0.036(4) 0.023(4) 0.035(4) 0.002(3) -0.008(4) 0.001(3)
C4A 0.030(4) 0.023(3) 0.035(4) 0.002(3) -0.003(4) 0.002(3)
C5A 0.024(4) 0.032(4) 0.037(4) -0.006(3) -0.002(3) 0.000(3)
C6A 0.035(4) 0.031(4) 0.019(3) -0.003(3) -0.003(3) 0.001(3)
C7A 0.042(5) 0.030(4) 0.023(4) 0.002(3) -0.005(3) 0.004(3)
C8A 0.049(5) 0.024(4) 0.042(5) 0.002(3) -0.003(4) 0.005(4)
C9A 0.048(5) 0.033(4) 0.047(5) -0.008(4) -0.004(5) 0.000(4)
N2A 0.031(3) 0.019(3) 0.023(3) -0.005(2) -0.001(3) 0.000(2)
O1A 0.030(3) 0.024(2) 0.029(3) -0.003(2) -0.008(2) -0.005(2)
C3B 0.042(5) 0.027(4) 0.044(5) 0.002(3) -0.013(4) 0.001(4)
C4B 0.044(5) 0.035(5) 0.047(5) -0.003(4) -0.018(5) 0.002(4)
C5B 0.035(5) 0.032(5) 0.067(7) 0.008(4) -0.024(5) -0.001(4)
C6B 0.037(5) 0.047(6) 0.063(7) 0.020(5) -0.014(5) -0.008(4)
C7B 0.035(5) 0.043(5) 0.061(6) 0.021(5) 0.002(4) 0.000(4)
C8B 0.118(11) 0.043(6) 0.042(6) -0.011(4) -0.019(7) -0.006(7)
C9B 0.071(7) 0.032(5) 0.084(9) 0.007(5) -0.044(7) -0.008(5)
N2B 0.022(3) 0.034(4) 0.042(4) 0.004(3) -0.009(3) 0.001(3)
O1B 0.035(3) 0.035(3) 0.034(3) -0.002(2) -0.008(3) 0.005(3)
C1S 0.026(5) 0.033(5) 0.035(5) -0.004(4) -0.001(4) -0.006(5)
C2S 0.028(5) 0.028(4) 0.030(5) 0.001(4) 0.001(4) 0.000(4)
F1S 0.049(7) 0.024(4) 0.056(7) -0.006(4) 0.015(6) -0.005(4)
F2S 0.029(4) 0.068(8) 0.032(5) -0.003(5) -0.003(4) -0.010(5)
F3S 0.031(4) 0.065(8) 0.019(4) -0.012(5) -0.008(4) -0.001(4)
F4S 0.055(7) 0.023(4) 0.053(7) 0.005(4) 0.019(6) -0.004(4)
I1S 0.0289(2) 0.0254(2) 0.0278(2) -0.00290(18) -0.0012(2) -0.00024(19)
I2S 0.0288(2) 0.0393(3) 0.0280(3) 0.0022(2) -0.0003(2) 0.0027(2)
C1S' 0.024(5) 0.039(5) 0.036(5) -0.002(4) 0.001(4) -0.006(4)
C2S' 0.026(5) 0.037(5) 0.031(5) 0.000(4) 0.001(4) -0.001(5)
F1S' 0.034(6) 0.040(5) 0.059(7) -0.014(5) 0.009(6) -0.014(5)
F2S' 0.032(5) 0.074(9) 0.038(6) 0.010(6) -0.006(5) 0.004(6)
F3S' 0.036(6) 0.065(9) 0.040(6) 0.007(6) -0.004(5) 0.015(5)
F4S' 0.045(6) 0.035(5) 0.034(6) -0.007(4) 0.005(5) -0.014(5)
C1T 0.038(5) 0.049(4) 0.041(5) -0.007(4) -0.012(4) 0.009(4)
C2T 0.039(5) 0.039(4) 0.035(5) 0.001(4) -0.004(4) 0.004(4)
F1T 0.038(4) 0.066(5) 0.043(5) -0.013(4) -0.006(3) 0.015(4)
F2T 0.082(6) 0.031(4) 0.063(6) -0.003(3) -0.032(5) -0.002(4)
F3T 0.069(5) 0.032(3) 0.057(6) 0.006(4) -0.027(5) -0.005(4)
F4T 0.030(3) 0.053(5) 0.026(4) -0.004(3) -0.002(3) 0.002(3)
I1T 0.0278(7) 0.0376(13) 0.0325(9) -0.0060(8) -0.0086(6) 0.0024(8)
I2T 0.0268(9) 0.0309(8) 0.0310(8) -0.0077(6) -0.0047(7) 0.0022(7)
C1T' 0.048(6) 0.041(6) 0.046(7) -0.001(5) -0.015(5) 0.001(5)
C2T' 0.049(6) 0.041(6) 0.043(7) -0.002(5) -0.016(5) -0.001(5)
F1T' 0.051(7) 0.054(8) 0.053(7) -0.009(7) -0.008(6) 0.012(7)
F2T' 0.068(8) 0.041(7) 0.041(8) 0.009(6) -0.031(7) -0.013(6)
F3T' 0.070(8) 0.046(7) 0.050(9) 0.015(7) -0.018(7) -0.012(6)
F4T' 0.048(7) 0.066(9) 0.056(7) -0.012(7) -0.010(6) 0.012(7)
I1T' 0.0368(16) 0.044(3) 0.041(2) -0.0075(19) -0.0122(15) 0.0092(19)
I2T' 0.028(2) 0.051(2) 0.045(2) -0.0246(14) -0.0080(16) 0.0138(14)
C1U 0.032(3) 0.024(3) 0.030(4) -0.003(3) -0.004(3) -0.004(3)
C2U 0.034(3) 0.021(3) 0.033(4) 0.001(3) -0.005(3) 0.002(3)
F1U 0.034(2) 0.036(3) 0.046(3) -0.001(2) -0.002(2) -0.009(2)
F2U 0.048(3) 0.030(2) 0.032(2) -0.0103(18) -0.006(2) 0.003(2)
F3U 0.061(3) 0.033(2) 0.029(2) -0.0064(19) -0.004(2) 0.003(2)
F4U 0.033(2) 0.039(3) 0.045(3) 0.002(2) -0.009(2) -0.005(2)
I1U 0.0357(3) 0.0236(2) 0.0326(3) 0.00053(19) -0.0032(2) 0.00016(19)
I2U 0.0634(4) 0.0266(3) 0.0446(3) 0.0061(2) -0.0036(3) 0.0014(3)
C1V 0.043(5) 0.051(6) 0.045(6) 0.005(5) 0.002(4) 0.003(5)
C2V 0.042(5) 0.045(6) 0.058(6) 0.006(5) 0.005(5) -0.003(5)
F1V 0.043(6) 0.074(7) 0.054(6) 0.009(5) -0.014(6) -0.004(5)
F2V 0.066(7) 0.055(6) 0.058(8) 0.014(6) 0.028(6) 0.026(5)
F3V 0.056(7) 0.044(6) 0.072(8) 0.009(6) 0.022(6) 0.009(5)
F4V 0.049(7) 0.066(7) 0.073(7) 0.013(6) -0.018(6) -0.022(5)
I1V 0.0364(14) 0.0391(9) 0.0362(9) 0.0041(6) -0.0030(11) -0.0025(10)
I2V 0.0354(18) 0.0330(10) 0.054(2) 0.0039(9) -0.0040(13) -0.0057(11)
C1V' 0.045(5) 0.049(6) 0.050(6) 0.002(5) -0.008(4) -0.005(5)
C2V' 0.039(5) 0.053(6) 0.044(6) 0.003(4) 0.000(4) -0.002(5)
F1V' 0.073(8) 0.056(6) 0.050(7) -0.002(5) -0.022(6) -0.023(6)
F2V' 0.041(5) 0.039(6) 0.069(8) 0.002(5) 0.002(5) 0.000(4)
F3V' 0.047(5) 0.073(7) 0.041(6) 0.010(5) 0.008(5) 0.024(5)
F4V' 0.063(8) 0.076(7) 0.045(7) -0.006(5) -0.014(6) -0.019(6)
I1V' 0.0490(19) 0.0372(8) 0.0431(9) 0.0057(6) -0.0100(13) -0.0057(12)
I2V' 0.052(3) 0.0391(11) 0.0438(13) 0.0029(8) -0.0047(18) -0.0072(16)

loop_
_atom_type_symbol
_atom_type_description
_atom_type_scat_dispersion_real
_atom_type_scat_dispersion_imag
_atom_type_scat_source
C C 0.0033 0.0016 'International Tables Vol C Tables 4.2.6.8 and 6.1.1.4'
H H 0.0000 0.0000 'International Tables Vol C Tables 4.2.6.8 and 6.1.1.4'
F F 0.0171 0.0103 'International Tables Vol C Tables 4.2.6.8 and 6.1.1.4'
I I -0.4742 1.8119 'International Tables Vol C Tables 4.2.6.8 and 6.1.1.4'
N N 0.0061 0.0033 'International Tables Vol C Tables 4.2.6.8 and 6.1.1.4'
O O 0.0106 0.0060 'International Tables Vol C Tables 4.2.6.8 and 6.1.1.4'

loop_
_geom_angle_atom_site_label_1
_geom_angle_atom_site_label_2
_geom_angle_atom_site_label_3
_geom_angle
N2A C3A C4A 121.5(8)
N2A C3A H3A 119.3
C4A C3A H3A 119.3
C3A C4A C5A 118.7(7)
C3A C4A C8A 119.7(8)
C5A C4A C8A 121.6(7)
C6A C5A C4A 117.7(7)
C6A C5A C9A 122.4(8)
C4A C5A C9A 119.9(8)
C5A C6A C7A 121.2(7)
C5A C6A H6A 119.4
C7A C6A H6A 119.4
N2A C7A C6A 120.8(7)
N2A C7A H7A 119.6
C6A C7A H7A 119.6
C4A C8A H8A1 109.5
C4A C8A H8A2 109.5
H8A1 C8A H8A2 109.5
C4A C8A H8A3 109.5
H8A1 C8A H8A3 109.5
H8A2 C8A H8A3 109.5
C5A C9A H9A1 109.5
C5A C9A H9A2 109.5
H9A1 C9A H9A2 109.5
C5A C9A H9A3 109.5
H9A1 C9A H9A3 109.5
H9A2 C9A H9A3 109.5
O1A N2A C3A 119.3(6)
O1A N2A C7A 120.4(6)
C3A N2A C7A 120.0(7)
N2B C3B C4B 120.8(8)
N2B C3B H3B 119.6
C4B C3B H3B 119.6
C5B C4B C3B 118.0(9)
C5B C4B C8B 123.2(9)
C3B C4B C8B 118.8(9)
C6B C5B C4B 118.5(9)
C6B C5B C9B 122.8(10)
C4B C5B C9B 118.6(10)
C7B C6B C5B 120.3(10)
C7B C6B H6B 119.8
C5B C6B H6B 119.8
N2B C7B C6B 121.7(10)
N2B C7B H7B 119.2
C6B C7B H7B 119.2
C4B C8B H8B1 109.5
C4B C8B H8B2 109.5
H8B1 C8B H8B2 109.5
C4B C8B H8B3 109.5
H8B1 C8B H8B3 109.5
H8B2 C8B H8B3 109.5
C5B C9B H9B1 109.5
C5B C9B H9B2 109.5
H9B1 C9B H9B2 109.5
C5B C9B H9B3 109.5
H9B1 C9B H9B3 109.5
H9B2 C9B H9B3 109.5
C3B N2B O1B 120.0(7)
C3B N2B C7B 120.6(8)
O1B N2B C7B 119.4(8)
F2S C1S F1S 107.4(8)
F2S C1S C2S 109.5(7)
F1S C1S C2S 108.9(7)
F2S C1S I1S 108.9(6)
F1S C1S I1S 109.7(6)
C2S C1S I1S 112.4(5)
F4S C2S F3S 107.5(8)
F4S C2S C1S 108.7(7)
F3S C2S C1S 108.8(7)
F4S C2S I2S 108.2(6)
F3S C2S I2S 108.8(6)
C1S C2S I2S 114.7(5)
F1S' C1S' F2S' 107.6(8)
F1S' C1S' C2S' 109.2(7)
F2S' C1S' C2S' 107.7(8)
F1S' C1S' I1S 109.7(6)
F2S' C1S' I1S 109.5(7)
C2S' C1S' I1S 112.9(5)
F3S' C2S' F4S' 107.9(8)
F3S' C2S' C1S' 108.6(8)
F4S' C2S' C1S' 108.4(7)
F3S' C2S' I2S 109.3(7)
F4S' C2S' I2S 108.6(7)
C1S' C2S' I2S 113.9(5)
F2T C1T F1T 109.4(7)
F2T C1T C2T 106.7(6)
F1T C1T C2T 107.3(6)
F2T C1T I1T 109.3(5)
F1T C1T I1T 109.3(5)
C2T C1T I1T 114.8(5)
F4T C2T F3T 107.2(7)
F4T C2T C1T 108.0(6)
F3T C2T C1T 107.8(6)
F4T C2T I2T 110.0(5)
F3T C2T I2T 109.8(5)
C1T C2T I2T 113.9(5)
F1T' C1T' F2T' 110.9(10)
F1T' C1T' C2T' 106.1(8)
F2T' C1T' C2T' 106.0(8)
F1T' C1T' I1T' 109.4(8)
F2T' C1T' I1T' 110.2(7)
C2T' C1T' I1T' 114.1(7)
F3T' C2T' F4T' 109.5(10)
F3T' C2T' C1T' 106.5(8)
F4T' C2T' C1T' 106.4(8)
F3T' C2T' I2T' 111.7(8)
F4T' C2T' I2T' 110.0(8)
C1T' C2T' I2T' 112.5(6)
F1U C1U F2U 106.2(5)
F1U C1U C2U 108.9(5)
F2U C1U C2U 110.1(4)
F1U C1U I1U 109.1(4)
F2U C1U I1U 109.1(4)
C2U C1U I1U 113.2(4)
F3U C2U F4U 106.7(5)
F3U C2U C1U 109.3(5)
F4U C2U C1U 110.1(5)
F3U C2U I2U 109.0(4)
F4U C2U I2U 108.2(4)
C1U C2U I2U 113.2(4)
F2V C1V F1V 107.7(9)
F2V C1V C2V 107.9(8)
F1V C1V C2V 108.2(8)
F2V C1V I1V 110.3(7)
F1V C1V I1V 109.8(7)
C2V C1V I1V 112.7(6)
F3V C2V F4V 108.3(9)
F3V C2V C1V 108.7(8)
F4V C2V C1V 108.1(8)
F3V C2V I2V 108.8(7)
F4V C2V I2V 109.3(7)
C1V C2V I2V 113.5(6)
F2V' C1V' F1V' 109.3(9)
F2V' C1V' C2V' 106.8(7)
F1V' C1V' C2V' 106.9(7)
F2V' C1V' I1V' 110.1(7)
F1V' C1V' I1V' 110.1(7)
C2V' C1V' I1V' 113.6(6)
F3V' C2V' F4V' 108.0(9)
F3V' C2V' C1V' 107.1(7)
F4V' C2V' C1V' 108.4(8)
F3V' C2V' I2V' 111.8(7)
F4V' C2V' I2V' 109.6(7)
C1V' C2V' I2V' 111.9(6)

loop_
_geom_bond_atom_site_label_1
_geom_bond_atom_site_label_2
_geom_bond_distance
C3A N2A 1.347(9)
C3A C4A 1.391(11)
C3A H3A 0.9500
C4A C5A 1.420(12)
C4A C8A 1.497(10)
C5A C6A 1.374(11)
C5A C9A 1.500(11)
C6A C7A 1.376(11)
C6A H6A 0.9500
C7A N2A 1.349(10)
C7A H7A 0.9500
C8A H8A1 0.9800
C8A H8A2 0.9800
C8A H8A3 0.9800
C9A H9A1 0.9800
C9A H9A2 0.9800
C9A H9A3 0.9800
N2A O1A 1.333(7)
C3B N2B 1.331(12)
C3B C4B 1.411(12)
C3B H3B 0.9500
C4B C5B 1.411(13)
C4B C8B 1.484(14)
C5B C6B 1.373(16)
C5B C9B 1.520(13)
C6B C7B 1.361(15)
C6B H6B 0.9500
C7B N2B 1.338(11)
C7B H7B 0.9500
C8B H8B1 0.9800
C8B H8B2 0.9800
C8B H8B3 0.9800
C9B H9B1 0.9800
C9B H9B2 0.9800
C9B H9B3 0.9800
N2B O1B 1.333(9)
C1S F2S 1.352(7)
C1S F1S 1.354(7)
C1S C2S 1.495(9)
C1S I1S 2.163(7)
C2S F4S 1.355(7)
C2S F3S 1.358(7)
C2S I2S 2.155(6)
I1S C1S' 2.160(7)
I2S C2S' 2.156(7)
C1S' F1S' 1.352(7)
C1S' F2S' 1.353(7)
C1S' C2S' 1.496(9)
C2S' F3S' 1.355(7)
C2S' F4S' 1.357(7)
C1T F2T 1.359(6)
C1T F1T 1.359(7)
C1T C2T 1.494(9)
C1T I1T 2.165(6)
C2T F4T 1.347(6)
C2T F3T 1.358(6)
C2T I2T 2.172(6)
C1T' F1T' 1.352(7)
C1T' F2T' 1.356(7)
C1T' C2T' 1.501(9)
C1T' I1T' 2.155(7)
C2T' F3T' 1.351(7)
C2T' F4T' 1.353(7)
C2T' I2T' 2.160(7)
C1U F1U 1.350(6)
C1U F2U 1.352(5)
C1U C2U 1.500(7)
C1U I1U 2.153(5)
C2U F3U 1.350(6)
C2U F4U 1.350(6)
C2U I2U 2.151(5)
C1V F2V 1.352(7)
C1V F1V 1.358(7)
C1V C2V 1.493(9)
C1V I1V 2.151(7)
C2V F3V 1.354(7)
C2V F4V 1.359(7)
C2V I2V 2.152(7)
C1V' F2V' 1.357(7)
C1V' F1V' 1.360(7)
C1V' C2V' 1.498(9)
C1V' I1V' 2.154(7)
C2V' F3V' 1.354(7)
C2V' F4V' 1.355(7)
C2V' I2V' 2.154(7)

loop_
_geom_torsion_atom_site_label_1
_geom_torsion_atom_site_label_2
_geom_torsion_atom_site_label_3
_geom_torsion_atom_site_label_4
_geom_torsion
N2A C3A C4A C5A 1.5(13)
N2A C3A C4A C8A 180.0(8)
C3A C4A C5A C6A -1.9(12)
C8A C4A C5A C6A 179.6(8)
C3A C4A C5A C9A 178.4(8)
C8A C4A C5A C9A -0.1(13)
C4A C5A C6A C7A 2.6(12)
C9A C5A C6A C7A -177.7(8)
C5A C6A C7A N2A -2.9(13)
C4A C3A N2A O1A -175.9(7)
C4A C3A N2A C7A -1.7(13)
C6A C7A N2A O1A 176.4(7)
C6A C7A N2A C3A 2.3(13)
N2B C3B C4B C5B 1.7(14)
N2B C3B C4B C8B 179.8(10)
C3B C4B C5B C6B -2.8(14)
C8B C4B C5B C6B 179.2(11)
C3B C4B C5B C9B 178.5(9)
C8B C4B C5B C9B 0.4(16)
C4B C5B C6B C7B 1.3(15)
C9B C5B C6B C7B 180.0(9)
C5B C6B C7B N2B 1.4(15)
C4B C3B N2B O1B -179.3(8)
C4B C3B N2B C7B 1.0(14)
C6B C7B N2B C3B -2.6(14)
C6B C7B N2B O1B 177.6(8)
F2S C1S C2S F4S 66.3(10)
F1S C1S C2S F4S -176.5(8)
I1S C1S C2S F4S -54.7(8)
F2S C1S C2S F3S -176.9(8)
F1S C1S C2S F3S -59.8(10)
I1S C1S C2S F3S 62.0(8)
F2S C1S C2S I2S -54.8(8)
F1S C1S C2S I2S 62.3(8)
I1S C1S C2S I2S -175.9(5)
F1S' C1S' C2S' F3S' -62.6(11)
F2S' C1S' C2S' F3S' -179.3(9)
I1S C1S' C2S' F3S' 59.7(9)
F1S' C1S' C2S' F4S' -179.6(9)
F2S' C1S' C2S' F4S' 63.8(10)
I1S C1S' C2S' F4S' -57.3(9)
F1S' C1S' C2S' I2S 59.4(9)
F2S' C1S' C2S' I2S -57.2(9)
I1S C1S' C2S' I2S -178.2(6)
F2T C1T C2T F4T 62.7(9)
F1T C1T C2T F4T 179.9(6)
I1T C1T C2T F4T -58.5(7)
F2T C1T C2T F3T 178.2(7)
F1T C1T C2T F3T -64.7(9)
I1T C1T C2T F3T 57.0(7)
F2T C1T C2T I2T -59.7(7)
F1T C1T C2T I2T 57.4(7)
I1T C1T C2T I2T 179.1(4)
F1T' C1T' C2T' F3T' -60.0(12)
F2T' C1T' C2T' F3T' -177.9(11)
I1T' C1T' C2T' F3T' 60.6(10)
F1T' C1T' C2T' F4T' -176.8(11)
F2T' C1T' C2T' F4T' 65.3(12)
I1T' C1T' C2T' F4T' -56.2(10)
F1T' C1T' C2T' I2T' 62.7(10)
F2T' C1T' C2T' I2T' -55.2(10)
I1T' C1T' C2T' I2T' -176.7(7)
F1U C1U C2U F3U -56.8(6)
F2U C1U C2U F3U -172.8(5)
I1U C1U C2U F3U 64.7(5)
F1U C1U C2U F4U -173.8(4)
F2U C1U C2U F4U 70.2(6)
I1U C1U C2U F4U -52.3(5)
F1U C1U C2U I2U 64.9(5)
F2U C1U C2U I2U -51.1(5)
I1U C1U C2U I2U -173.5(2)
F2V C1V C2V F3V 177.0(9)
F1V C1V C2V F3V -66.8(11)
I1V C1V C2V F3V 54.8(9)
F2V C1V C2V F4V 59.6(11)
F1V C1V C2V F4V 175.9(9)
I1V C1V C2V F4V -62.5(9)
F2V C1V C2V I2V -61.9(9)
F1V C1V C2V I2V 54.4(9)
I1V C1V C2V I2V 176.0(5)
F2V' C1V' C2V' F3V' -173.2(9)
F1V' C1V' C2V' F3V' -56.3(11)
I1V' C1V' C2V' F3V' 65.2(9)
F2V' C1V' C2V' F4V' 70.5(11)
F1V' C1V' C2V' F4V' -172.6(10)
I1V' C1V' C2V' F4V' -51.1(9)
F2V' C1V' C2V' I2V' -50.4(9)
F1V' C1V' C2V' I2V' 66.5(9)
I1V' C1V' C2V' I2V' -172.0(5)
